data_4111645
loop_
_publ_author_name
'Carolyn Moorlag'
'Michael O. Wolf'
'Cornelia Bohne'
'Brian O. Patrick'

_publ_section_title
;
 Reversible Molecular Switching of Ruthenium Bis(bipyridyl) Groups Bonded
 to Oligothiophenes: Effect on Electrochemical and Spectroscopic
 Properties
;
_journal_name_full 'Journal of the American Chemical Society'
_journal_page_first 6382
_journal_page_last 6393
_journal_paper_doi 10.1021/ja043573a
_journal_volume 127
_journal_year 2005
_chemical_formula_sum 'C76 H85 B F10 N4 P2 Ru S5'
_chemical_formula_weight 1578.60
_chemical_name_systematic
;
 ?
;
_space_group_IT_number 2
_symmetry_cell_setting triclinic
_symmetry_space_group_name_Hall '-P 1'
_symmetry_space_group_name_H-M 'P -1'
_atom_sites_solution_hydrogens geom
_atom_sites_solution_primary direct
_atom_sites_solution_secondary difmap
_audit_creation_method SHELXL-97
_cell_angle_alpha 77.793(7)
_cell_angle_beta 89.283(7)
_cell_angle_gamma 87.576(8)
_cell_formula_units_Z 2
_cell_length_a 12.8576(10)
_cell_length_b 14.6776(9)
_cell_length_c 20.1152(10)
_cell_measurement_reflns_used 18102
_cell_measurement_temperature 173(2)
_cell_measurement_theta_max 26.73
_cell_measurement_theta_min 2.07
_cell_volume 3706.9(4)
_computing_structure_refinement 'SHELXL-97 (Sheldrick, 1997)'
_diffrn_ambient_temperature 173(2)
_diffrn_detector_area_resol_mean 11.76
_diffrn_measured_fraction_theta_full 0.919
_diffrn_measured_fraction_theta_max 0.919
_diffrn_measurement_device_type 'Rigaku/ADSC CCD'
_diffrn_measurement_method 'area detector'
_diffrn_radiation_monochromator graphite
_diffrn_radiation_source 'fine-focus sealed tube'
_diffrn_radiation_type MoK\a
_diffrn_radiation_wavelength 0.71069
_diffrn_reflns_av_R_equivalents 0.084
_diffrn_reflns_av_sigmaI/netI 0.1599
_diffrn_reflns_limit_h_max 15
_diffrn_reflns_limit_h_min -16
_diffrn_reflns_limit_k_max 18
_diffrn_reflns_limit_k_min -16
_diffrn_reflns_limit_l_max 25
_diffrn_reflns_limit_l_min -23
_diffrn_reflns_number 14467
_diffrn_reflns_theta_full 26.73
_diffrn_reflns_theta_max 26.73
_diffrn_reflns_theta_min 2.07
_exptl_absorpt_coefficient_mu 0.467
_exptl_absorpt_correction_T_max 1.0000
_exptl_absorpt_correction_T_min 0.8127
_exptl_absorpt_correction_type multi-scan
_exptl_crystal_colour yellow
_exptl_crystal_density_diffrn 1.414
_exptl_crystal_description platelet
_exptl_crystal_F_000 1636
_exptl_crystal_size_max 0.25
_exptl_crystal_size_mid 0.25
_exptl_crystal_size_min 0.03
_refine_diff_density_max 0.986
_refine_diff_density_min -0.972
_refine_diff_density_rms 0.111
_refine_ls_extinction_coef 0.0009(3)
_refine_ls_extinction_expression Fc^*^=kFc[1+0.001xFc^2^\l^3^/sin(2\q)]^-1/4^
_refine_ls_extinction_method SHELXL
_refine_ls_goodness_of_fit_ref 1.017
_refine_ls_hydrogen_treatment mixed
_refine_ls_matrix_type full
_refine_ls_number_parameters 1009
_refine_ls_number_reflns 14467
_refine_ls_number_restraints 95
_refine_ls_restrained_S_all 1.015
_refine_ls_R_factor_all 0.1337
_refine_ls_R_factor_gt 0.0743
_refine_ls_shift/su_max 0.013
_refine_ls_shift/su_mean 0.000
_refine_ls_structure_factor_coef Fsqd
_refine_ls_weighting_details 'calc w=1/[\s^2^(Fo^2^)+(0.0730P)^2^+0.0000P] where P=(Fo^2^+2Fc^2^)/3'
_refine_ls_weighting_scheme calc
_refine_ls_wR_factor_gt 0.1650
_refine_ls_wR_factor_ref 0.2162
_reflns_number_gt 8012
_reflns_number_total 14467
_reflns_threshold_expression >2sigma(I)
_cod_data_source_file ja043573asi20041022_010941_3.cif
_cod_data_source_block 8_RuPDo2T5(P,S)
_cod_database_code 4111645

loop_
_symmetry_equiv_pos_as_xyz
'x, y, z'
'-x, -y, -z'

loop_
_atom_site_label
_atom_site_type_symbol
_atom_site_fract_x
_atom_site_fract_y
_atom_site_fract_z
_atom_site_U_iso_or_equiv
_atom_site_adp_type
_atom_site_occupancy
_atom_site_symmetry_multiplicity
_atom_site_calc_flag
_atom_site_refinement_flags
_atom_site_disorder_assembly
_atom_site_disorder_group
Ru1 Ru 0.24347(4) 0.24009(3) 0.46431(3) 0.02477(16) Uani 1 1 d . . .
S1 S 0.27573(12) 0.43520(11) 0.59805(9) 0.0312(4) Uani 1 1 d . . .
S2 S 0.14924(11) 0.37715(10) 0.47609(8) 0.0242(3) Uani 1 1 d . . .
S3 S -0.09125(12) 0.43552(11) 0.32492(9) 0.0322(4) Uani 1 1 d . . .
P1 P 0.20317(12) 0.27663(12) 0.34832(8) 0.0296(4) Uani 1 1 d . . .
P2 P 0.31952(15) 0.69822(13) 0.38499(11) 0.0456(5) Uani 1 1 d D . .
F1 F 0.3942(4) 0.7532(4) 0.4215(4) 0.104(2) Uani 1 1 d D . .
F2 F 0.4201(6) 0.6455(10) 0.3661(10) 0.098(7) Uani 0.571(18) 1 d PD . .
F3 F 0.3056(11) 0.6108(6) 0.4434(5) 0.089(5) Uani 0.571(18) 1 d PD . .
F4 F 0.2456(5) 0.6439(5) 0.3480(4) 0.125(3) Uani 1 1 d D . .
F5 F 0.2250(8) 0.7460(10) 0.4153(12) 0.102(7) Uani 0.571(18) 1 d PD . .
F6 F 0.3400(9) 0.7841(8) 0.3269(6) 0.098(6) Uani 0.571(18) 1 d PD . .
F2B F 0.402(2) 0.6261(18) 0.4118(12) 0.160(12) Uani 0.429(18) 1 d P . .
F3B F 0.2715(16) 0.690(3) 0.4558(9) 0.155(15) Uani 0.429(18) 1 d P . .
F5B F 0.239(2) 0.7756(19) 0.3564(15) 0.189(16) Uani 0.429(18) 1 d P . .
F6B F 0.3715(15) 0.7073(14) 0.3132(7) 0.097(7) Uani 0.429(18) 1 d P . .
F7 F 0.6908(5) 0.2019(6) 0.2995(3) 0.140(3) Uani 1 1 d . . .
F8 F 0.7511(4) 0.0934(3) 0.3855(3) 0.0666(13) Uani 1 1 d . . .
F9 F 0.8288(4) 0.1130(3) 0.2818(3) 0.0855(18) Uani 1 1 d . . .
F10 F 0.8429(6) 0.2181(4) 0.3482(4) 0.117(2) Uani 1 1 d . . .
N1 N 0.1133(4) 0.1657(3) 0.5031(2) 0.0259(11) Uani 1 1 d . . .
N2 N 0.2808(3) 0.1981(3) 0.5694(2) 0.0225(11) Uani 1 1 d . . .
N3 N 0.3328(3) 0.1238(3) 0.4531(2) 0.0232(11) Uani 1 1 d . . .
N4 N 0.3872(4) 0.2984(3) 0.4409(2) 0.0252(11) Uani 1 1 d . . .
C1 C 0.3114(6) 0.4066(5) 0.6817(4) 0.0418(17) Uani 1 1 d . . .
H1 H 0.3730 0.4260 0.6993 0.050 Uiso 1 1 calc R . .
C2 C 0.2411(6) 0.3531(5) 0.7192(4) 0.0412(17) Uani 1 1 d . . .
H2 H 0.2477 0.3318 0.7670 0.049 Uiso 1 1 calc R . .
C3 C 0.1559(5) 0.3306(4) 0.6823(3) 0.0325(15) Uani 1 1 d . . .
C4 C 0.1639(5) 0.3727(4) 0.6143(3) 0.0253(13) Uani 1 1 d . . .
C5 C 0.0953(5) 0.3714(4) 0.5578(3) 0.0265(13) Uani 1 1 d . . .
C6 C -0.0102(5) 0.3726(4) 0.5545(3) 0.0295(14) Uani 1 1 d . . .
H6 H -0.0540 0.3718 0.5929 0.035 Uiso 1 1 calc R . .
C7 C -0.0495(5) 0.3752(4) 0.4877(3) 0.0293(14) Uani 1 1 d . . .
H7 H -0.1216 0.3763 0.4777 0.035 Uiso 1 1 calc R . .
C8 C 0.0264(4) 0.3759(4) 0.4405(3) 0.0258(13) Uani 1 1 d . . .
C9 C 0.0160(5) 0.3817(4) 0.3670(3) 0.0277(14) Uani 1 1 d . . .
C10 C 0.0859(5) 0.3496(5) 0.3230(3) 0.0355(16) Uani 1 1 d . . .
C11 C 0.0514(6) 0.3742(5) 0.2552(4) 0.048(2) Uani 1 1 d . . .
H11 H 0.0916 0.3617 0.2179 0.058 Uiso 1 1 calc R . .
C12 C -0.0447(5) 0.4177(5) 0.2477(3) 0.0365(16) Uani 1 1 d . A .
C13 C -0.1074(6) 0.4452(5) 0.1881(4) 0.0438(18) Uani 1 1 d . . .
C21 C 0.0698(6) 0.2684(5) 0.7143(4) 0.0453(18) Uani 1 1 d . C .
H21A H 0.1016 0.2112 0.7432 0.054 Uiso 1 1 calc R . .
H21B H 0.0305 0.2495 0.6778 0.054 Uiso 1 1 calc R . .
C46 C 0.2974(6) 0.4405(5) 0.2914(4) 0.0486(19) Uani 1 1 d . . .
H46 H 0.2391 0.4691 0.3095 0.058 Uiso 1 1 calc R . .
C45 C 0.3026(5) 0.3443(5) 0.2969(3) 0.0356(16) Uani 1 1 d . . .
C47 C 0.3770(7) 0.4952(6) 0.2595(4) 0.054(2) Uani 1 1 d . . .
H47 H 0.3726 0.5607 0.2564 0.065 Uiso 1 1 calc R . .
C48 C 0.4627(7) 0.4551(7) 0.2321(4) 0.063(2) Uani 1 1 d . . .
H48 H 0.5166 0.4926 0.2099 0.075 Uiso 1 1 calc R . .
C49 C 0.4677(7) 0.3620(7) 0.2376(5) 0.077(3) Uani 1 1 d . . .
H49 H 0.5268 0.3337 0.2200 0.093 Uiso 1 1 calc R . .
C50 C 0.3883(6) 0.3062(5) 0.2684(4) 0.060(2) Uani 1 1 d . . .
H50 H 0.3929 0.2410 0.2699 0.072 Uiso 1 1 calc R . .
C51 C 0.1807(5) 0.1776(5) 0.3089(3) 0.0330(15) Uani 1 1 d . . .
C52 C 0.0827(6) 0.1595(5) 0.2870(3) 0.0449(18) Uani 1 1 d . . .
H52 H 0.0249 0.1997 0.2926 0.054 Uiso 1 1 calc R . .
C53 C 0.0678(6) 0.0841(6) 0.2573(4) 0.054(2) Uani 1 1 d . . .
H53 H 0.0014 0.0756 0.2399 0.065 Uiso 1 1 calc R . .
C54 C 0.1502(7) 0.0206(6) 0.2528(4) 0.056(2) Uani 1 1 d . . .
H54 H 0.1397 -0.0315 0.2330 0.068 Uiso 1 1 calc R . .
C55 C 0.2460(6) 0.0337(5) 0.2771(4) 0.049(2) Uani 1 1 d . . .
H55 H 0.3017 -0.0101 0.2749 0.058 Uiso 1 1 calc R . .
C56 C 0.2625(5) 0.1112(5) 0.3053(3) 0.0389(16) Uani 1 1 d . . .
H56 H 0.3294 0.1194 0.3222 0.047 Uiso 1 1 calc R . .
C57 C 0.0238(5) 0.1586(4) 0.4697(3) 0.0302(14) Uani 1 1 d . . .
H57 H 0.0198 0.1850 0.4224 0.036 Uiso 1 1 calc R . .
C58 C -0.0612(5) 0.1148(5) 0.5017(4) 0.0381(16) Uani 1 1 d . . .
H58 H -0.1231 0.1130 0.4768 0.046 Uiso 1 1 calc R . .
C59 C -0.0569(6) 0.0736(5) 0.5697(4) 0.0447(18) Uani 1 1 d . . .
H59 H -0.1147 0.0422 0.5922 0.054 Uiso 1 1 calc R . .
C60 C 0.0335(6) 0.0790(5) 0.6042(4) 0.0440(18) Uani 1 1 d . . .
H60 H 0.0383 0.0508 0.6512 0.053 Uiso 1 1 calc R . .
C61 C 0.1179(5) 0.1253(4) 0.5712(3) 0.0289(14) Uani 1 1 d . . .
C62 C 0.2146(5) 0.1380(4) 0.6057(3) 0.0278(13) Uani 1 1 d . . .
C63 C 0.2371(5) 0.0938(4) 0.6723(3) 0.0378(16) Uani 1 1 d . . .
H63 H 0.1914 0.0496 0.6970 0.045 Uiso 1 1 calc R . .
C64 C 0.3272(5) 0.1149(5) 0.7022(3) 0.0385(16) Uani 1 1 d . . .
H64 H 0.3433 0.0859 0.7480 0.046 Uiso 1 1 calc R . .
C65 C 0.3930(5) 0.1786(4) 0.6648(3) 0.0330(15) Uani 1 1 d . . .
H65 H 0.4544 0.1949 0.6846 0.040 Uiso 1 1 calc R . .
C66 C 0.3678(5) 0.2178(4) 0.5984(3) 0.0270(13) Uani 1 1 d . . .
H66 H 0.4138 0.2605 0.5722 0.032 Uiso 1 1 calc R . .
C67 C 0.2993(5) 0.0369(4) 0.4618(3) 0.0318(15) Uani 1 1 d . . .
H67 H 0.2316 0.0244 0.4800 0.038 Uiso 1 1 calc R . .
C68 C 0.3594(5) -0.0345(4) 0.4453(4) 0.0357(16) Uani 1 1 d . . .
H68 H 0.3338 -0.0955 0.4515 0.043 Uiso 1 1 calc R . .
C69 C 0.4585(5) -0.0154(5) 0.4193(4) 0.0398(17) Uani 1 1 d . . .
H69 H 0.5004 -0.0634 0.4060 0.048 Uiso 1 1 calc R . .
C70 C 0.4967(5) 0.0721(4) 0.4127(4) 0.0369(16) Uani 1 1 d . . .
H70 H 0.5647 0.0852 0.3954 0.044 Uiso 1 1 calc R . .
C71 C 0.4333(4) 0.1409(4) 0.4322(3) 0.0255(13) Uani 1 1 d . . .
C72 C 0.4668(5) 0.2370(4) 0.4293(3) 0.0291(14) Uani 1 1 d . . .
C73 C 0.5665(5) 0.2649(5) 0.4178(3) 0.0370(16) Uani 1 1 d . . .
H73 H 0.6200 0.2212 0.4108 0.044 Uiso 1 1 calc R . .
C74 C 0.5896(5) 0.3560(5) 0.4162(4) 0.0428(18) Uani 1 1 d . . .
H74 H 0.6589 0.3757 0.4080 0.051 Uiso 1 1 calc R . .
C75 C 0.5114(5) 0.4182(5) 0.4266(3) 0.0386(16) Uani 1 1 d . . .
H75 H 0.5255 0.4815 0.4254 0.046 Uiso 1 1 calc R . .
C76 C 0.4111(5) 0.3864(4) 0.4389(3) 0.0306(14) Uani 1 1 d . . .
H76 H 0.3571 0.4295 0.4461 0.037 Uiso 1 1 calc R . .
B1 B 0.7808(6) 0.1594(6) 0.3241(5) 0.043(2) Uani 1 1 d . . .
S4B S -0.0618(3) 0.4335(3) 0.1085(2) 0.0374(12) Uani 0.418(4) 1 d P A 1
S5B S -0.1335(4) 0.3973(3) -0.0448(2) 0.0437(12) Uani 0.418(4) 1 d P A 1
C14B C -0.2143(17) 0.4675(12) 0.1800(11) 0.028(5) Uiso 0.418(4) 1 d P A 1
H14B H -0.2602 0.4678 0.2174 0.033 Uiso 0.418(4) 1 calc PR A 1
C15B C -0.246(3) 0.488(2) 0.116(2) 0.034(8) Uiso 0.418(4) 1 d P A 1
H15B H -0.3138 0.5138 0.1045 0.041 Uiso 0.418(4) 1 calc PR A 1
C16B C -0.1785(14) 0.4717(12) 0.0683(9) 0.028(4) Uiso 0.418(4) 1 d P A 1
C17B C -0.1835(13) 0.4876(12) -0.0057(7) 0.036(4) Uani 0.418(4) 1 d P A 1
C18B C -0.2236(13) 0.5594(11) -0.0523(8) 0.031(3) Uiso 0.418(4) 1 d P A 1
C19B C -0.2200(12) 0.5408(13) -0.1205(7) 0.036(4) Uani 0.418(4) 1 d P A 1
H19B H -0.2502 0.5816 -0.1591 0.043 Uiso 0.418(4) 1 calc PR A 1
C20B C -0.1689(15) 0.4591(12) -0.1229(9) 0.050(5) Uani 0.418(4) 1 d P A 1
H20B H -0.1543 0.4386 -0.1639 0.060 Uiso 0.418(4) 1 calc PR A 1
C33B C -0.2786(12) 0.6426(10) -0.0377(9) 0.050(5) Uiso 0.418(4) 1 d PD A 1
H33C H -0.2786 0.6386 0.0121 0.060 Uiso 0.418(4) 1 calc PR A 1
H33D H -0.3519 0.6436 -0.0524 0.060 Uiso 0.418(4) 1 calc PR A 1
C34B C -0.2310(12) 0.7323(11) -0.0724(10) 0.059(5) Uiso 0.418(4) 1 d PD A 1
H34C H -0.2828 0.7841 -0.0723 0.071 Uiso 0.418(4) 1 calc PR A 1
H34D H -0.2170 0.7295 -0.1204 0.071 Uiso 0.418(4) 1 calc PR A 1
C35B C -0.1317(11) 0.7552(10) -0.0418(8) 0.050(5) Uiso 0.418(4) 1 d PD A 1
H35C H -0.0807 0.7022 -0.0395 0.059 Uiso 0.418(4) 1 calc PR A 1
H35D H -0.1462 0.7623 0.0054 0.059 Uiso 0.418(4) 1 calc PR A 1
C36B C -0.0835(12) 0.8428(11) -0.0807(9) 0.064(6) Uiso 0.418(4) 1 d PD A 1
H36C H -0.0616 0.8324 -0.1259 0.077 Uiso 0.418(4) 1 calc PR A 1
H36D H -0.1377 0.8938 -0.0880 0.077 Uiso 0.418(4) 1 calc PR A 1
C37B C 0.0085(12) 0.8746(10) -0.0477(9) 0.059(6) Uiso 0.418(4) 1 d PD A 1
H37C H 0.0650 0.8257 -0.0431 0.071 Uiso 0.418(4) 1 calc PR A 1
H37D H -0.0116 0.8816 -0.0013 0.071 Uiso 0.418(4) 1 calc PR A 1
C38B C 0.0499(15) 0.9658(12) -0.0863(10) 0.070(7) Uiso 0.418(4) 1 d PD A 1
H38C H 0.0748 0.9571 -0.1314 0.084 Uiso 0.418(4) 1 calc PR A 1
H38D H -0.0083 1.0131 -0.0940 0.084 Uiso 0.418(4) 1 calc PR A 1
C39B C 0.1366(17) 1.0032(13) -0.0521(11) 0.078(9) Uiso 0.418(4) 1 d PD A 1
H39C H 0.1951 0.9561 -0.0449 0.094 Uiso 0.418(4) 1 calc PR A 1
H39D H 0.1120 1.0112 -0.0068 0.094 Uiso 0.418(4) 1 calc PR A 1
C40B C 0.1770(16) 1.0947(12) -0.0904(10) 0.062(7) Uiso 0.418(4) 1 d PD A 1
H40C H 0.2002 1.0869 -0.1360 0.075 Uiso 0.418(4) 1 calc PR A 1
H40D H 0.1186 1.1419 -0.0969 0.075 Uiso 0.418(4) 1 calc PR A 1
C41B C 0.2640(14) 1.1318(12) -0.0576(10) 0.054(6) Uiso 0.418(4) 1 d PD A 1
H41C H 0.2396 1.1411 -0.0126 0.064 Uiso 0.418(4) 1 calc PR A 1
H41D H 0.3209 1.0832 -0.0495 0.064 Uiso 0.418(4) 1 calc PR A 1
C42B C 0.3087(16) 1.2198(13) -0.0942(10) 0.058(6) Uiso 0.418(4) 1 d PD A 1
H42C H 0.2517 1.2684 -0.1020 0.070 Uiso 0.418(4) 1 calc PR A 1
H42D H 0.3323 1.2106 -0.1395 0.070 Uiso 0.418(4) 1 calc PR A 1
C43B C 0.3962(16) 1.2571(14) -0.0625(12) 0.073(7) Uiso 0.418(4) 1 d PD A 1
H43C H 0.3722 1.2663 -0.0174 0.088 Uiso 0.418(4) 1 calc PR A 1
H43D H 0.4526 1.2079 -0.0543 0.088 Uiso 0.418(4) 1 calc PR A 1
C44B C 0.442(3) 1.343(3) -0.097(2) 0.161(17) Uiso 0.418(4) 1 d P A 1
H44D H 0.4959 1.3602 -0.0683 0.241 Uiso 0.418(4) 1 calc PR A 1
H44E H 0.3884 1.3932 -0.1069 0.241 Uiso 0.418(4) 1 calc PR A 1
H44F H 0.4742 1.3341 -0.1401 0.241 Uiso 0.418(4) 1 calc PR A 1
S4A S -0.0576(3) 0.5172(3) 0.11258(16) 0.0457(9) Uani 0.582(4) 1 d P A 2
S5A S -0.2892(4) 0.5278(4) -0.0426(2) 0.102(2) Uani 0.582(4) 1 d P A 2
C14A C -0.2084(13) 0.4319(11) 0.1814(8) 0.045(4) Uani 0.582(4) 1 d P A 2
H14A H -0.2500 0.4014 0.2181 0.054 Uiso 0.582(4) 1 calc PR A 2
C15A C -0.249(2) 0.467(2) 0.1149(16) 0.056(7) Uani 0.582(4) 1 d P A 2
H15A H -0.3173 0.4560 0.1013 0.067 Uiso 0.582(4) 1 calc PR A 2
C16A C -0.1772(10) 0.5184(10) 0.0723(7) 0.041(3) Uani 0.582(4) 1 d P A 2
C17A C -0.1929(10) 0.5692(11) -0.0002(7) 0.051(4) Uani 0.582(4) 1 d P A 2
C18A C -0.1498(10) 0.6484(11) -0.0350(6) 0.053(4) Uani 0.582(4) 1 d P A 2
C19A C -0.1981(12) 0.6726(13) -0.1031(7) 0.069(5) Uani 0.582(4) 1 d P A 2
H19A H -0.1783 0.7236 -0.1378 0.083 Uiso 0.582(4) 1 calc PR A 2
C20A C -0.2744(15) 0.6138(14) -0.1105(9) 0.085(6) Uani 0.582(4) 1 d P A 2
H20A H -0.3151 0.6211 -0.1505 0.102 Uiso 0.582(4) 1 calc PR A 2
C33A C -0.0636(11) 0.6955(8) -0.0168(7) 0.059(4) Uiso 0.582(4) 1 d PD A 2
H33A H -0.0019 0.6519 -0.0124 0.071 Uiso 0.582(4) 1 calc PR A 2
H33B H -0.0779 0.7086 0.0288 0.071 Uiso 0.582(4) 1 calc PR A 2
C34A C -0.0339(12) 0.7873(10) -0.0642(8) 0.088(6) Uiso 0.582(4) 1 d PD A 2
H34A H -0.0096 0.7742 -0.1082 0.105 Uiso 0.582(4) 1 calc PR A 2
H34B H -0.0965 0.8297 -0.0730 0.105 Uiso 0.582(4) 1 calc PR A 2
C35A C 0.0512(13) 0.8359(9) -0.0343(8) 0.092(6) Uiso 0.582(4) 1 d PD A 2
H35A H 0.1139 0.7937 -0.0261 0.110 Uiso 0.582(4) 1 calc PR A 2
H35B H 0.0272 0.8477 0.0102 0.110 Uiso 0.582(4) 1 calc PR A 2
C36A C 0.0811(12) 0.9287(9) -0.0801(8) 0.077(5) Uiso 0.582(4) 1 d PD A 2
H36A H 0.1058 0.9173 -0.1245 0.093 Uiso 0.582(4) 1 calc PR A 2
H36B H 0.0187 0.9714 -0.0883 0.093 Uiso 0.582(4) 1 calc PR A 2
C37A C 0.1661(14) 0.9751(10) -0.0483(8) 0.083(6) Uiso 0.582(4) 1 d PD A 2
H37A H 0.2274 0.9313 -0.0388 0.100 Uiso 0.582(4) 1 calc PR A 2
H37B H 0.1404 0.9873 -0.0043 0.100 Uiso 0.582(4) 1 calc PR A 2
C38A C 0.2006(12) 1.0670(9) -0.0930(8) 0.073(6) Uiso 0.582(4) 1 d PD A 2
H38A H 0.2180 1.0570 -0.1391 0.087 Uiso 0.582(4) 1 calc PR A 2
H38B H 0.1423 1.1141 -0.0973 0.087 Uiso 0.582(4) 1 calc PR A 2
C39A C 0.2953(11) 1.1041(10) -0.0633(8) 0.074(5) Uiso 0.582(4) 1 d PD A 2
H39A H 0.3527 1.0560 -0.0580 0.088 Uiso 0.582(4) 1 calc PR A 2
H39B H 0.2771 1.1148 -0.0175 0.088 Uiso 0.582(4) 1 calc PR A 2
C40A C 0.3334(11) 1.1949(9) -0.1074(8) 0.071(5) Uiso 0.582(4) 1 d PD A 2
H40A H 0.2781 1.2446 -0.1101 0.086 Uiso 0.582(4) 1 calc PR A 2
H40B H 0.3479 1.1858 -0.1540 0.086 Uiso 0.582(4) 1 calc PR A 2
C41A C 0.4334(11) 1.2256(10) -0.0774(8) 0.072(5) Uiso 0.582(4) 1 d PD A 2
H41A H 0.4181 1.2378 -0.0316 0.086 Uiso 0.582(4) 1 calc PR A 2
H41B H 0.4876 1.1747 -0.0725 0.086 Uiso 0.582(4) 1 calc PR A 2
C42A C 0.4747(12) 1.3149(10) -0.1240(9) 0.073(5) Uiso 0.582(4) 1 d PD A 2
H42A H 0.4875 1.3037 -0.1703 0.088 Uiso 0.582(4) 1 calc PR A 2
H42B H 0.4220 1.3668 -0.1272 0.088 Uiso 0.582(4) 1 calc PR A 2
C43A C 0.5773(11) 1.3418(11) -0.0947(9) 0.091(6) Uiso 0.582(4) 1 d PD A 2
H43A H 0.6192 1.2846 -0.0748 0.109 Uiso 0.582(4) 1 calc PR A 2
H43B H 0.6185 1.3795 -0.1316 0.109 Uiso 0.582(4) 1 calc PR A 2
C44A C 0.5524(15) 1.3976(13) -0.0402(10) 0.097(6) Uiso 0.582(4) 1 d P A 2
H44A H 0.6174 1.4149 -0.0221 0.146 Uiso 0.582(4) 1 calc PR A 2
H44B H 0.5129 1.3595 -0.0033 0.146 Uiso 0.582(4) 1 calc PR A 2
H44C H 0.5110 1.4541 -0.0601 0.146 Uiso 0.582(4) 1 calc PR A 2
C22 C -0.0063(8) 0.3136(7) 0.7575(5) 0.076(3) Uani 1 1 d . . .
H22A H -0.0413 0.3693 0.7289 0.091 Uiso 1 1 calc R B 1
H22B H 0.0320 0.3339 0.7939 0.091 Uiso 1 1 calc R B 1
C23 C -0.0899(10) 0.2421(9) 0.7901(6) 0.063(4) Uani 0.771(18) 1 d P C 1
H23A H -0.1306 0.2255 0.7533 0.076 Uiso 0.771(18) 1 calc PR C 1
H23B H -0.0536 0.1844 0.8152 0.076 Uiso 0.771(18) 1 calc PR C 1
C24 C -0.1654(11) 0.2791(14) 0.8390(7) 0.107(7) Uani 0.771(18) 1 d P C 1
H24A H -0.1252 0.3073 0.8706 0.128 Uiso 0.771(18) 1 calc PR C 1
H24B H -0.2123 0.3285 0.8126 0.128 Uiso 0.771(18) 1 calc PR C 1
C25 C -0.2305(15) 0.2019(19) 0.8800(7) 0.139(9) Uani 0.771(18) 1 d P C 1
H25A H -0.1826 0.1499 0.9018 0.167 Uiso 0.771(18) 1 calc PR C 1
H25B H -0.2663 0.2264 0.9169 0.167 Uiso 0.771(18) 1 calc PR C 1
C26 C -0.3118(17) 0.1629(18) 0.8406(11) 0.107(8) Uani 0.771(18) 1 d P C 1
H26A H -0.3666 0.2118 0.8246 0.128 Uiso 0.771(18) 1 calc PR C 1
H26B H -0.2787 0.1455 0.8001 0.128 Uiso 0.771(18) 1 calc PR C 1
C27 C -0.3608(13) 0.0791(15) 0.8831(8) 0.102(7) Uani 0.771(18) 1 d P C 1
H27A H -0.3860 0.0955 0.9260 0.122 Uiso 0.771(18) 1 calc PR C 1
H27B H -0.3062 0.0289 0.8952 0.122 Uiso 0.771(18) 1 calc PR C 1
C28 C -0.4542(12) 0.0392(15) 0.8496(8) 0.094(6) Uani 0.771(18) 1 d P C 1
H28A H -0.5139 0.0849 0.8444 0.112 Uiso 0.771(18) 1 calc PR C 1
H28B H -0.4330 0.0310 0.8036 0.112 Uiso 0.771(18) 1 calc PR C 1
C29 C -0.4885(14) -0.0540(17) 0.8914(9) 0.099(7) Uani 0.771(18) 1 d P C 1
H29A H -0.4276 -0.0984 0.8979 0.119 Uiso 0.771(18) 1 calc PR C 1
H29B H -0.5109 -0.0448 0.9368 0.119 Uiso 0.771(18) 1 calc PR C 1
C30 C -0.5756(10) -0.0976(10) 0.8610(7) 0.123(5) Uani 1 1 d . . .
H30A H -0.6368 -0.0535 0.8544 0.148 Uiso 1 1 calc R C 1
H30B H -0.5533 -0.1077 0.8158 0.148 Uiso 1 1 calc R C 1
C31 C -0.6072(12) -0.1885(12) 0.9037(7) 0.138(5) Uani 1 1 d . C .
H31A H -0.6201 -0.1804 0.9508 0.165 Uiso 1 1 calc R . .
H31B H -0.5489 -0.2351 0.9051 0.165 Uiso 1 1 calc R . .
C32 C -0.7034(13) -0.2259(11) 0.8784(8) 0.159(7) Uani 1 1 d . . .
H32A H -0.7179 -0.2866 0.9074 0.238 Uiso 1 1 calc R C .
H32B H -0.6919 -0.2332 0.8315 0.238 Uiso 1 1 calc R . .
H32C H -0.7628 -0.1823 0.8798 0.238 Uiso 1 1 calc R . .
C23B C -0.038(3) 0.251(2) 0.830(2) 0.051(11) Uiso 0.229(18) 1 d P C 2
C24B C -0.140(3) 0.223(3) 0.810(2) 0.049(11) Uiso 0.229(18) 1 d P C 2
H24C H -0.1867 0.2794 0.7987 0.058 Uiso 0.229(18) 1 calc PR C 2
H24D H -0.1303 0.1983 0.7681 0.058 Uiso 0.229(18) 1 calc PR C 2
C25B C -0.193(2) 0.153(2) 0.8602(18) 0.034(8) Uiso 0.229(18) 1 d P C 2
H25C H -0.1470 0.0963 0.8710 0.040 Uiso 0.229(18) 1 calc PR C 2
H25D H -0.2018 0.1772 0.9024 0.040 Uiso 0.229(18) 1 calc PR C 2
C26B C -0.293(5) 0.126(4) 0.843(4) 0.053(14) Uiso 0.229(18) 1 d P C 2
H26C H -0.2902 0.1256 0.7935 0.063 Uiso 0.229(18) 1 calc PR C 2
H26D H -0.3436 0.1761 0.8483 0.063 Uiso 0.229(18) 1 calc PR C 2
C27B C -0.341(3) 0.031(3) 0.879(2) 0.041(10) Uiso 0.229(18) 1 d P C 2
H27C H -0.2861 -0.0188 0.8799 0.050 Uiso 0.229(18) 1 calc PR C 2
H27D H -0.3543 0.0349 0.9271 0.050 Uiso 0.229(18) 1 calc PR C 2
C28B C -0.426(3) 0.003(3) 0.856(2) 0.036(10) Uiso 0.229(18) 1 d P C 2
H28C H -0.4163 0.0079 0.8062 0.043 Uiso 0.229(18) 1 calc PR C 2
H28D H -0.4833 0.0481 0.8614 0.043 Uiso 0.229(18) 1 calc PR C 2
C29B C -0.461(7) -0.093(6) 0.886(5) 0.13(4) Uiso 0.229(18) 1 d P C 2
H29C H -0.4582 -0.1048 0.9363 0.152 Uiso 0.229(18) 1 calc PR C 2
H29D H -0.4147 -0.1405 0.8706 0.152 Uiso 0.229(18) 1 calc PR C 2

loop_
_atom_site_aniso_label
_atom_site_aniso_U_11
_atom_site_aniso_U_22
_atom_site_aniso_U_33
_atom_site_aniso_U_23
_atom_site_aniso_U_13
_atom_site_aniso_U_12
Ru1 0.0231(3) 0.0236(3) 0.0288(3) -0.0088(2) 0.0006(2) 0.00270(19)
S1 0.0298(8) 0.0281(8) 0.0379(10) -0.0111(7) 0.0009(7) -0.0043(7)
S2 0.0227(8) 0.0226(7) 0.0282(8) -0.0081(6) 0.0018(6) 0.0008(6)
S3 0.0300(9) 0.0303(8) 0.0370(9) -0.0102(7) -0.0032(7) 0.0089(7)
P1 0.0253(9) 0.0376(9) 0.0253(9) -0.0077(7) 0.0005(7) 0.0092(7)
P2 0.0382(11) 0.0470(12) 0.0542(13) -0.0167(10) 0.0006(9) -0.0005(9)
F1 0.085(4) 0.097(4) 0.153(6) -0.076(4) -0.007(4) -0.014(3)
F2 0.033(5) 0.116(12) 0.173(19) -0.096(13) 0.024(8) 0.000(6)
F3 0.122(11) 0.027(5) 0.106(10) 0.016(5) 0.013(8) -0.013(5)
F4 0.099(5) 0.156(6) 0.147(7) -0.086(5) -0.017(5) -0.028(5)
F5 0.042(7) 0.107(10) 0.179(18) -0.080(11) 0.054(9) -0.018(6)
F6 0.074(8) 0.079(9) 0.113(10) 0.044(7) 0.001(7) -0.017(7)
F2B 0.17(2) 0.18(2) 0.104(17) 0.012(15) 0.002(16) 0.125(18)
F3B 0.071(13) 0.35(5) 0.053(10) -0.045(17) 0.025(9) -0.055(19)
F5B 0.20(3) 0.21(2) 0.17(2) -0.11(2) -0.12(2) 0.19(2)
F6B 0.142(15) 0.109(16) 0.040(8) -0.019(8) 0.013(9) 0.010(12)
F7 0.112(5) 0.232(8) 0.060(4) -0.017(5) 0.006(4) 0.096(6)
F8 0.058(3) 0.067(3) 0.077(4) -0.021(3) 0.013(3) -0.008(2)
F9 0.086(4) 0.060(3) 0.113(5) -0.026(3) 0.057(3) -0.006(3)
F10 0.165(7) 0.072(4) 0.124(6) -0.035(4) 0.015(5) -0.055(4)
N1 0.032(3) 0.018(2) 0.029(3) -0.010(2) -0.001(2) 0.004(2)
N2 0.019(2) 0.015(2) 0.034(3) -0.006(2) -0.002(2) 0.0031(19)
N3 0.017(2) 0.030(3) 0.022(3) -0.005(2) -0.005(2) 0.003(2)
N4 0.027(3) 0.024(3) 0.025(3) -0.008(2) -0.002(2) 0.003(2)
C1 0.037(4) 0.037(4) 0.055(5) -0.016(3) -0.012(4) -0.002(3)
C2 0.052(5) 0.041(4) 0.031(4) -0.010(3) -0.004(3) 0.005(3)
C3 0.041(4) 0.024(3) 0.033(4) -0.009(3) 0.006(3) 0.004(3)
C4 0.029(3) 0.021(3) 0.027(3) -0.008(2) 0.003(3) 0.002(2)
C5 0.033(3) 0.013(3) 0.035(4) -0.009(2) 0.007(3) -0.004(2)
C6 0.031(3) 0.028(3) 0.028(3) -0.005(3) 0.008(3) 0.003(3)
C7 0.021(3) 0.031(3) 0.038(4) -0.011(3) 0.000(3) 0.000(3)
C8 0.023(3) 0.019(3) 0.035(4) -0.005(2) -0.004(3) 0.003(2)
C9 0.027(3) 0.025(3) 0.033(4) -0.012(3) 0.000(3) 0.002(3)
C10 0.032(4) 0.048(4) 0.025(4) -0.008(3) 0.001(3) 0.017(3)
C11 0.044(4) 0.070(5) 0.029(4) -0.015(4) -0.004(3) 0.030(4)
C12 0.037(4) 0.038(4) 0.034(4) -0.009(3) -0.005(3) 0.013(3)
C13 0.043(4) 0.048(4) 0.038(4) -0.009(3) -0.005(3) 0.012(3)
C21 0.049(5) 0.042(4) 0.040(4) 0.003(3) 0.007(3) 0.000(3)
C46 0.037(4) 0.065(5) 0.052(5) -0.029(4) -0.002(4) -0.006(4)
C45 0.039(4) 0.038(4) 0.027(4) -0.005(3) -0.003(3) 0.012(3)
C47 0.062(6) 0.054(5) 0.048(5) -0.012(4) -0.004(4) -0.009(4)
C48 0.064(6) 0.076(6) 0.038(5) 0.014(4) 0.011(4) -0.015(5)
C49 0.063(6) 0.079(7) 0.076(7) 0.009(5) 0.047(5) 0.009(5)
C50 0.061(5) 0.045(5) 0.063(6) 0.011(4) 0.040(4) 0.011(4)
C51 0.027(3) 0.053(4) 0.021(3) -0.013(3) -0.002(3) 0.003(3)
C52 0.040(4) 0.067(5) 0.031(4) -0.018(4) 0.008(3) 0.004(4)
C53 0.046(5) 0.088(6) 0.039(5) -0.035(4) 0.007(4) -0.015(4)
C54 0.065(6) 0.070(6) 0.047(5) -0.037(4) 0.008(4) -0.020(4)
C55 0.050(5) 0.056(5) 0.049(5) -0.034(4) 0.011(4) 0.001(4)
C56 0.039(4) 0.042(4) 0.041(4) -0.022(3) 0.002(3) -0.003(3)
C57 0.023(3) 0.031(3) 0.039(4) -0.014(3) -0.008(3) 0.001(3)
C58 0.032(4) 0.038(4) 0.048(5) -0.016(3) 0.005(3) -0.016(3)
C59 0.040(4) 0.055(5) 0.042(4) -0.013(4) 0.013(3) -0.030(4)
C60 0.049(5) 0.042(4) 0.043(4) -0.010(3) 0.004(4) -0.015(3)
C61 0.033(3) 0.022(3) 0.032(4) -0.006(3) 0.005(3) -0.003(3)
C62 0.030(3) 0.021(3) 0.033(4) -0.008(3) -0.004(3) -0.002(3)
C63 0.045(4) 0.030(3) 0.037(4) -0.005(3) 0.002(3) -0.008(3)
C64 0.048(4) 0.040(4) 0.027(4) -0.007(3) -0.008(3) 0.007(3)
C65 0.031(4) 0.034(4) 0.034(4) -0.008(3) -0.007(3) 0.012(3)
C66 0.029(3) 0.021(3) 0.033(4) -0.010(3) -0.001(3) -0.003(2)
C67 0.031(4) 0.024(3) 0.043(4) -0.013(3) -0.001(3) -0.003(3)
C68 0.037(4) 0.021(3) 0.052(4) -0.015(3) -0.001(3) 0.006(3)
C69 0.037(4) 0.033(4) 0.051(5) -0.015(3) 0.000(3) 0.014(3)
C70 0.033(4) 0.032(4) 0.049(4) -0.016(3) 0.001(3) 0.010(3)
C71 0.016(3) 0.026(3) 0.034(4) -0.005(3) 0.002(3) 0.000(2)
C72 0.027(3) 0.023(3) 0.037(4) -0.009(3) -0.001(3) 0.006(3)
C73 0.025(3) 0.041(4) 0.044(4) -0.009(3) 0.007(3) -0.001(3)
C74 0.025(4) 0.044(4) 0.062(5) -0.017(4) 0.004(3) -0.003(3)
C75 0.034(4) 0.039(4) 0.042(4) -0.009(3) 0.003(3) 0.001(3)
C76 0.032(3) 0.026(3) 0.036(4) -0.012(3) 0.002(3) 0.005(3)
B1 0.032(4) 0.043(5) 0.059(6) -0.026(4) -0.006(4) 0.016(4)
S4B 0.026(2) 0.049(3) 0.036(2) -0.0075(19) -0.0016(17) 0.0046(18)
S5B 0.058(3) 0.042(3) 0.031(2) -0.0100(19) -0.003(2) 0.002(2)
C17B 0.041(10) 0.047(10) 0.014(8) 0.005(7) -0.005(7) 0.004(8)
C19B 0.032(9) 0.060(11) 0.014(8) -0.002(7) -0.006(6) -0.004(8)
C20B 0.068(13) 0.053(11) 0.034(10) -0.020(8) -0.017(9) 0.008(10)
S4A 0.0424(19) 0.060(2) 0.0337(18) -0.0075(15) -0.0058(14) 0.0008(16)
S5A 0.090(4) 0.158(5) 0.055(3) -0.008(3) -0.021(3) -0.054(4)
C14A 0.052(9) 0.034(9) 0.045(9) -0.001(7) -0.007(6) -0.008(8)
C15A 0.054(12) 0.054(17) 0.063(13) -0.016(12) -0.034(8) -0.007(11)
C16A 0.034(7) 0.051(9) 0.034(7) 0.004(6) -0.008(5) -0.018(7)
C17A 0.043(8) 0.078(11) 0.033(7) -0.012(7) -0.020(6) -0.003(7)
C18A 0.041(8) 0.077(10) 0.031(7) 0.007(7) 0.002(6) 0.010(7)
C19A 0.068(11) 0.099(13) 0.034(8) -0.001(8) 0.002(7) -0.003(9)
C20A 0.092(14) 0.110(15) 0.050(10) -0.002(10) -0.014(10) -0.037(12)
C22 0.090(7) 0.074(6) 0.058(6) -0.006(5) 0.044(5) 0.002(5)
C23 0.057(8) 0.100(10) 0.028(6) 0.005(6) 0.011(5) -0.031(7)
C24 0.070(10) 0.194(19) 0.068(10) -0.048(11) 0.034(8) -0.042(11)
C25 0.117(15) 0.26(3) 0.044(9) -0.040(12) 0.038(9) -0.091(17)
C26 0.062(12) 0.17(3) 0.068(11) 0.019(15) -0.006(8) -0.027(15)
C27 0.067(11) 0.151(19) 0.066(10) 0.029(11) 0.016(8) -0.035(12)
C28 0.058(10) 0.147(17) 0.064(10) 0.002(11) -0.002(7) 0.017(10)
C29 0.067(11) 0.14(2) 0.073(11) 0.017(12) 0.021(8) -0.012(12)
C30 0.091(9) 0.174(14) 0.088(9) 0.017(9) -0.004(7) -0.054(9)
C31 0.120(12) 0.193(16) 0.096(11) -0.017(11) -0.004(9) -0.028(11)
C32 0.166(16) 0.199(17) 0.123(13) -0.050(12) -0.010(12) -0.064(13)

loop_
_atom_type_symbol
_atom_type_description
_atom_type_scat_dispersion_real
_atom_type_scat_dispersion_imag
_atom_type_scat_source
C C 0.0033 0.0016 'International Tables Vol C Tables 4.2.6.8 and 6.1.1.4'
H H 0.0000 0.0000 'International Tables Vol C Tables 4.2.6.8 and 6.1.1.4'
N N 0.0061 0.0033 'International Tables Vol C Tables 4.2.6.8 and 6.1.1.4'
P P 0.1023 0.0942 'International Tables Vol C Tables 4.2.6.8 and 6.1.1.4'
F F 0.0171 0.0103 'International Tables Vol C Tables 4.2.6.8 and 6.1.1.4'
S S 0.1246 0.1234 'International Tables Vol C Tables 4.2.6.8 and 6.1.1.4'
Ru Ru -1.2594 0.8363 'International Tables Vol C Tables 4.2.6.8 and 6.1.1.4'
B B 0.0013 0.0007 'International Tables Vol C Tables 4.2.6.8 and 6.1.1.4'

loop_
_geom_angle_atom_site_label_1
_geom_angle_atom_site_label_2
_geom_angle_atom_site_label_3
_geom_angle
N3 Ru1 N4 79.34(18)
N3 Ru1 N1 95.06(18)
N4 Ru1 N1 169.40(19)
N3 Ru1 N2 85.33(17)
N4 Ru1 N2 92.30(18)
N1 Ru1 N2 78.19(18)
N3 Ru1 P1 91.62(13)
N4 Ru1 P1 88.85(14)
N1 Ru1 P1 100.37(14)
N2 Ru1 P1 176.48(12)
N3 Ru1 S2 177.09(14)
N4 Ru1 S2 97.75(13)
N1 Ru1 S2 87.79(13)
N2 Ru1 S2 94.70(12)
P1 Ru1 S2 88.43(6)
C1 S1 C4 91.9(3)
C8 S2 C5 91.8(3)
C8 S2 Ru1 108.02(19)
C5 S2 Ru1 113.73(19)
C9 S3 C12 92.5(3)
C10 P1 C45 101.7(3)
C10 P1 C51 101.1(3)
C45 P1 C51 106.3(3)
C10 P1 Ru1 117.1(2)
C45 P1 Ru1 112.8(2)
C51 P1 Ru1 116.1(2)
F2B P2 F5B 177.3(19)
F2B P2 F3B 91.2(15)
F5B P2 F3B 90.0(14)
F2B P2 F6 122.8(12)
F5B P2 F6 54.8(14)
F3B P2 F6 132.0(16)
F2B P2 F4 102.4(12)
F5B P2 F4 79.6(10)
F3B P2 F4 104.1(9)
F6 P2 F4 100.4(6)
F2B P2 F5 136.1(12)
F5B P2 F5 45.2(10)
F3B P2 F5 44.8(10)
F6 P2 F5 94.6(8)
F4 P2 F5 91.2(6)
F2B P2 F3 54.1(11)
F5B P2 F3 128.3(16)
F3B P2 F3 49.6(13)
F6 P2 F3 176.8(7)
F4 P2 F3 81.3(5)
F5 P2 F3 88.0(8)
F2B P2 F2 35.6(8)
F5B P2 F2 142.9(15)
F3B P2 F2 126.7(15)
F6 P2 F2 91.4(8)
F4 P2 F2 93.9(5)
F5 P2 F2 171.2(11)
F3 P2 F2 85.7(8)
F2B P2 F1 77.7(12)
F5B P2 F1 100.3(10)
F3B P2 F1 76.4(9)
F6 P2 F1 79.2(6)
F4 P2 F1 179.5(5)
F5 P2 F1 89.0(6)
F3 P2 F1 99.1(5)
F2 P2 F1 85.9(5)
F2B P2 F6B 87.9(10)
F5B P2 F6B 90.8(14)
F3B P2 F6B 178.5(10)
F6 P2 F6B 47.8(7)
F4 P2 F6B 77.2(7)
F5 P2 F6B 136.0(11)
F3 P2 F6B 130.5(9)
F2 P2 F6B 52.4(8)
F1 P2 F6B 102.3(7)
F2B F2 F6B 131.4(15)
F2B F2 P2 67.6(11)
F6B F2 P2 63.9(7)
F3B F3 F2B 106.8(15)
F3B F3 P2 63.9(9)
F2B F3 P2 60.1(8)
F3B F5 F5B 132.2(13)
F3B F5 P2 66.3(9)
F5B F5 P2 66.0(7)
F6B F6 F5B 110.0(15)
F6B F6 P2 66.5(7)
F5B F6 P2 61.5(10)
F2 F2B F3 132(2)
F2 F2B P2 76.8(12)
F3 F2B P2 65.8(9)
F5 F3B F3 122.3(19)
F5 F3B P2 68.9(9)
F3 F3B P2 66.5(10)
F5 F5B F6 122.7(16)
F5 F5B P2 68.8(9)
F6 F5B P2 63.7(8)
F6 F6B F2 115.0(11)
F6 F6B P2 65.7(7)
F2 F6B P2 63.7(6)
C57 N1 C61 117.5(5)
C57 N1 Ru1 127.3(4)
C61 N1 Ru1 115.0(4)
C66 N2 C62 119.7(5)
C66 N2 Ru1 125.6(4)
C62 N2 Ru1 114.2(4)
C67 N3 C71 119.2(5)
C67 N3 Ru1 125.6(4)
C71 N3 Ru1 115.1(4)
C76 N4 C72 117.5(5)
C76 N4 Ru1 127.0(4)
C72 N4 Ru1 115.4(4)
C2 C1 S1 111.0(5)
C2 C1 H1 124.5
S1 C1 H1 124.5
C1 C2 C3 115.2(6)
C1 C2 H2 122.4
C3 C2 H2 122.4
C4 C3 C2 110.4(6)
C4 C3 C21 125.9(6)
C2 C3 C21 123.7(6)
C3 C4 C5 130.4(6)
C3 C4 S1 111.4(5)
C5 C4 S1 118.2(4)
C6 C5 C4 130.8(6)
C6 C5 S2 109.9(5)
C4 C5 S2 119.2(4)
C5 C6 C7 114.0(6)
C5 C6 H6 123.0
C7 C6 H6 123.0
C8 C7 C6 113.2(5)
C8 C7 H7 123.4
C6 C7 H7 123.4
C7 C8 C9 128.6(6)
C7 C8 S2 111.1(5)
C9 C8 S2 120.1(4)
C10 C9 C8 128.4(5)
C10 C9 S3 111.4(5)
C8 C9 S3 120.2(4)
C9 C10 C11 111.5(5)
C9 C10 P1 125.6(5)
C11 C10 P1 122.7(5)
C12 C11 C10 114.0(6)
C12 C11 H11 123.0
C10 C11 H11 123.0
C11 C12 C13 129.5(6)
C11 C12 S3 110.5(5)
C13 C12 S3 120.0(5)
C14A C13 C14B 21.7(9)
C14A C13 C12 128.0(9)
C14B C13 C12 131.4(11)
C14A C13 S4B 100.2(8)
C14B C13 S4B 105.7(10)
C12 C13 S4B 121.8(5)
C14A C13 S4A 110.6(8)
C14B C13 S4A 100.5(9)
C12 C13 S4A 121.0(6)
S4B C13 S4A 41.6(2)
C3 C21 C22 114.3(6)
C3 C21 H21A 108.7
C22 C21 H21A 108.7
C3 C21 H21B 108.7
C22 C21 H21B 108.7
H21A C21 H21B 107.6
C47 C46 C45 120.5(7)
C47 C46 H46 119.7
C45 C46 H46 119.7
C50 C45 C46 117.5(7)
C50 C45 P1 124.7(5)
C46 C45 P1 117.5(5)
C48 C47 C46 120.8(8)
C48 C47 H47 119.6
C46 C47 H47 119.6
C49 C48 C47 118.6(8)
C49 C48 H48 120.7
C47 C48 H48 120.7
C48 C49 C50 121.5(8)
C48 C49 H49 119.3
C50 C49 H49 119.3
C45 C50 C49 121.0(8)
C45 C50 H50 119.5
C49 C50 H50 119.5
C52 C51 C56 117.3(6)
C52 C51 P1 122.6(5)
C56 C51 P1 119.9(5)
C53 C52 C51 121.4(7)
C53 C52 H52 119.3
C51 C52 H52 119.3
C52 C53 C54 120.2(7)
C52 C53 H53 119.9
C54 C53 H53 119.9
C55 C54 C53 119.7(7)
C55 C54 H54 120.1
C53 C54 H54 120.1
C54 C55 C56 120.5(7)
C54 C55 H55 119.8
C56 C55 H55 119.8
C55 C56 C51 120.7(7)
C55 C56 H56 119.7
C51 C56 H56 119.7
N1 C57 C58 122.6(6)
N1 C57 H57 118.7
C58 C57 H57 118.7
C59 C58 C57 120.1(6)
C59 C58 H58 119.9
C57 C58 H58 119.9
C58 C59 C60 118.2(6)
C58 C59 H59 120.9
C60 C59 H59 120.9
C59 C60 C61 120.8(7)
C59 C60 H60 119.6
C61 C60 H60 119.6
N1 C61 C60 120.7(6)
N1 C61 C62 115.6(5)
C60 C61 C62 123.6(6)
N2 C62 C63 120.8(6)
N2 C62 C61 116.0(5)
C63 C62 C61 123.3(6)
C62 C63 C64 119.3(6)
C62 C63 H63 120.4
C64 C63 H63 120.4
C65 C64 C63 119.2(6)
C65 C64 H64 120.4
C63 C64 H64 120.4
C66 C65 C64 118.7(6)
C66 C65 H65 120.7
C64 C65 H65 120.7
N2 C66 C65 122.3(6)
N2 C66 H66 118.8
C65 C66 H66 118.8
N3 C67 C68 122.2(6)
N3 C67 H67 118.9
C68 C67 H67 118.9
C67 C68 C69 118.4(6)
C67 C68 H68 120.8
C69 C68 H68 120.8
C70 C69 C68 120.7(6)
C70 C69 H69 119.7
C68 C69 H69 119.7
C69 C70 C71 118.3(6)
C69 C70 H70 120.9
C71 C70 H70 120.9
N3 C71 C70 120.9(6)
N3 C71 C72 115.8(5)
C70 C71 C72 123.2(5)
C73 C72 N4 121.4(6)
C73 C72 C71 124.7(5)
N4 C72 C71 113.9(5)
C72 C73 C74 120.1(6)
C72 C73 H73 119.9
C74 C73 H73 119.9
C75 C74 C73 119.3(6)
C75 C74 H74 120.4
C73 C74 H74 120.4
C74 C75 C76 118.6(6)
C74 C75 H75 120.7
C76 C75 H75 120.7
N4 C76 C75 123.1(6)
N4 C76 H76 118.5
C75 C76 H76 118.5
F9 B1 F7 113.2(8)
F9 B1 F10 114.0(7)
F7 B1 F10 112.1(8)
F9 B1 F8 109.0(6)
F7 B1 F8 104.5(7)
F10 B1 F8 103.1(7)
C16B S4B C13 94.0(7)
C20B S5B C17B 91.4(8)
C15B C14B C13 114(2)
C15B C14B H14B 122.8
C13 C14B H14B 122.8
C14B C15B C16B 118(3)
C14B C15B H15B 121.1
C16B C15B H15B 121.1
C15B C16B C17B 133(2)
C15B C16B S4B 107(2)
C17B C16B S4B 119.1(13)
C18B C17B C16B 131.5(16)
C18B C17B S5B 110.9(12)
C16B C17B S5B 117.5(12)
C17B C18B C19B 112.2(15)
C17B C18B C33B 125.6(15)
C19B C18B C33B 121.6(15)
C20B C19B C18B 112.5(14)
C20B C19B H19B 123.7
C18B C19B H19B 123.7
C19B C20B S5B 112.7(13)
C19B C20B H20B 123.6
S5B C20B H20B 123.6
C18B C33B C34B 113.3(15)
C18B C33B H33C 108.9
C34B C33B H33C 108.9
C18B C33B H33D 108.9
C34B C33B H33D 108.9
H33C C33B H33D 107.7
C33B C34B C35B 115.9(12)
C33B C34B H34C 108.3
C35B C34B H34C 108.3
C33B C34B H34D 108.3
C35B C34B H34D 108.3
H34C C34B H34D 107.4
C34B C35B C36B 114.0(12)
C34B C35B H35C 108.8
C36B C35B H35C 108.8
C34B C35B H35D 108.8
C36B C35B H35D 108.8
H35C C35B H35D 107.6
C37B C36B C35B 115.8(12)
C37B C36B H36C 108.3
C35B C36B H36C 108.3
C37B C36B H36D 108.3
C35B C36B H36D 108.3
H36C C36B H36D 107.4
C36B C37B C38B 113.9(12)
C36B C37B H37C 108.8
C38B C37B H37C 108.8
C36B C37B H37D 108.8
C38B C37B H37D 108.8
H37C C37B H37D 107.7
C39B C38B C37B 115.2(12)
C39B C38B H38C 108.5
C37B C38B H38C 108.5
C39B C38B H38D 108.5
C37B C38B H38D 108.5
H38C C38B H38D 107.5
C38B C39B C40B 115.2(12)
C38B C39B H39C 108.5
C40B C39B H39C 108.5
C38B C39B H39D 108.5
C40B C39B H39D 108.5
H39C C39B H39D 107.5
C41B C40B C39B 115.8(11)
C41B C40B H40C 108.3
C39B C40B H40C 108.3
C41B C40B H40D 108.3
C39B C40B H40D 108.3
H40C C40B H40D 107.4
C42B C41B C40B 117.8(16)
C42B C41B H41C 107.9
C40B C41B H41C 107.9
C42B C41B H41D 107.9
C40B C41B H41D 107.9
H41C C41B H41D 107.2
C41B C42B C43B 118.4(16)
C41B C42B H42C 107.7
C43B C42B H42C 107.7
C41B C42B H42D 107.7
C43B C42B H42D 107.7
H42C C42B H42D 107.1
C44B C43B C42B 120(2)
C44B C43B H43C 107.4
C42B C43B H43C 107.4
C44B C43B H43D 107.4
C42B C43B H43D 107.4
H43C C43B H43D 106.9
C43B C44B H44D 109.5
C43B C44B H44E 109.5
H44D C44B H44E 109.5
C43B C44B H44F 109.5
H44D C44B H44F 109.5
H44E C44B H44F 109.5
C16A S4A C13 90.6(5)
C20A S5A C17A 91.1(8)
C13 C14A C15A 115.0(17)
C13 C14A H14A 122.5
C15A C14A H14A 122.5
C16A C15A C14A 112(2)
C16A C15A H15A 124.1
C14A C15A H15A 124.1
C15A C16A C17A 127.4(16)
C15A C16A S4A 111.6(14)
C17A C16A S4A 121.0(9)
C18A C17A C16A 129.7(12)
C18A C17A S5A 115.1(10)
C16A C17A S5A 114.8(10)
C17A C18A C33A 128.9(12)
C17A C18A C19A 107.7(13)
C33A C18A C19A 122.9(13)
C20A C19A C18A 112.5(15)
C20A C19A H19A 123.8
C18A C19A H19A 123.8
C19A C20A S5A 113.5(13)
C19A C20A H20A 123.3
S5A C20A H20A 123.3
C18A C33A C34A 118.2(11)
C18A C33A H33A 107.8
C34A C33A H33A 107.8
C18A C33A H33B 107.8
C34A C33A H33B 107.8
H33A C33A H33B 107.1
C35A C34A C33A 112.5(10)
C35A C34A H34A 109.1
C33A C34A H34A 109.1
C35A C34A H34B 109.1
C33A C34A H34B 109.1
H34A C34A H34B 107.8
C34A C35A C36A 113.6(11)
C34A C35A H35A 108.9
C36A C35A H35A 108.9
C34A C35A H35B 108.9
C36A C35A H35B 108.9
H35A C35A H35B 107.7
C37A C36A C35A 111.9(10)
C37A C36A H36A 109.2
C35A C36A H36A 109.2
C37A C36A H36B 109.2
C35A C36A H36B 109.2
H36A C36A H36B 107.9
C36A C37A C38A 113.9(11)
C36A C37A H37A 108.8
C38A C37A H37A 108.8
C36A C37A H37B 108.8
C38A C37A H37B 108.8
H37A C37A H37B 107.7
C39A C38A C37A 111.8(10)
C39A C38A H38A 109.3
C37A C38A H38A 109.3
C39A C38A H38B 109.3
C37A C38A H38B 109.3
H38A C38A H38B 107.9
C38A C39A C40A 113.3(10)
C38A C39A H39A 108.9
C40A C39A H39A 108.9
C38A C39A H39B 108.9
C40A C39A H39B 108.9
H39A C39A H39B 107.7
C39A C40A C41A 111.0(9)
C39A C40A H40A 109.4
C41A C40A H40A 109.4
C39A C40A H40B 109.4
C41A C40A H40B 109.4
H40A C40A H40B 108.0
C42A C41A C40A 110.8(12)
C42A C41A H41A 109.5
C40A C41A H41A 109.5
C42A C41A H41B 109.5
C40A C41A H41B 109.5
H41A C41A H41B 108.1
C43A C42A C41A 109.9(12)
C43A C42A H42A 109.7
C41A C42A H42A 109.7
C43A C42A H42B 109.7
C41A C42A H42B 109.7
H42A C42A H42B 108.2
C44A C43A C42A 109.7(15)
C44A C43A H43A 109.7
C42A C43A H43A 109.7
C44A C43A H43B 109.7
C42A C43A H43B 109.7
H43A C43A H43B 108.2
C43A C44A H44A 109.5
C43A C44A H44B 109.5
H44A C44A H44B 109.5
C43A C44A H44C 109.5
H44A C44A H44C 109.5
H44B C44A H44C 109.5
C21 C22 C23 110.0(8)
C21 C22 H22A 109.7
C23 C22 H22A 109.7
C21 C22 H22B 109.7
C23 C22 H22B 109.7
H22A C22 H22B 108.2
C24 C23 C22 113.7(11)
C24 C23 H23A 108.8
C22 C23 H23A 108.8
C24 C23 H23B 108.8
C22 C23 H23B 108.8
H23A C23 H23B 107.7
C25 C24 C23 111.9(15)
C25 C24 H24A 109.2
C23 C24 H24A 109.2
C25 C24 H24B 109.2
C23 C24 H24B 109.2
H24A C24 H24B 107.9
C26 C25 C24 116.3(14)
C26 C25 H25A 108.2
C24 C25 H25A 108.2
C26 C25 H25B 108.2
C24 C25 H25B 108.2
H25A C25 H25B 107.4
C27 C26 C25 111.9(16)
C27 C26 H26A 109.2
C25 C26 H26A 109.2
C27 C26 H26B 109.2
C25 C26 H26B 109.2
H26A C26 H26B 107.9
C26 C27 C28 116.1(15)
C26 C27 H27A 108.3
C28 C27 H27A 108.3
C26 C27 H27B 108.3
C28 C27 H27B 108.3
H27A C27 H27B 107.4
C29 C28 C27 112.7(13)
C29 C28 H28A 109.1
C27 C28 H28A 109.1
C29 C28 H28B 109.1
C27 C28 H28B 109.1
H28A C28 H28B 107.8
C30 C29 C28 115.4(15)
C30 C29 H29A 108.4
C28 C29 H29A 108.4
C30 C29 H29B 108.4
C28 C29 H29B 108.4
H29A C29 H29B 107.5
C31 C30 C29 113.7(13)
C31 C30 C29B 101(3)
C29 C30 C29B 26(3)
C31 C30 H30A 108.8
C29 C30 H30A 108.8
C29B C30 H30A 134.4
C31 C30 H30B 108.8
C29 C30 H30B 108.8
C29B C30 H30B 93.6
H30A C30 H30B 107.7
C30 C31 C32 113.8(13)
C30 C31 H31A 108.8
C32 C31 H31A 108.8
C30 C31 H31B 108.8
C32 C31 H31B 108.8
H31A C31 H31B 107.7
C31 C32 H32A 109.5
C31 C32 H32B 109.5
H32A C32 H32B 109.5
C31 C32 H32C 109.5
H32A C32 H32C 109.5
H32B C32 H32C 109.5
C25B C24B C23B 117(3)
C25B C24B H24C 108.1
C23B C24B H24C 108.1
C25B C24B H24D 108.1
C23B C24B H24D 108.1
H24C C24B H24D 107.3
C26B C25B C24B 118(4)
C26B C25B H25C 107.8
C24B C25B H25C 107.8
C26B C25B H25D 107.8
C24B C25B H25D 107.8
H25C C25B H25D 107.2
C25B C26B C27B 122(5)
C25B C26B H26C 106.7
C27B C26B H26C 106.7
C25B C26B H26D 106.7
C27B C26B H26D 106.7
H26C C26B H26D 106.6
C28B C27B C26B 120(4)
C28B C27B H27C 107.3
C26B C27B H27C 107.3
C28B C27B H27D 107.3
C26B C27B H27D 107.3
H27C C27B H27D 106.9
C27B C28B C29B 118(5)
C27B C28B H28C 107.7
C29B C28B H28C 107.7
C27B C28B H28D 107.8
C29B C28B H28D 107.8
H28C C28B H28D 107.1
C28B C29B C30 106(5)
C28B C29B H29C 110.4
C30 C29B H29C 110.4
C28B C29B H29D 110.4
C30 C29B H29D 110.4
H29C C29B H29D 108.6

loop_
_geom_bond_atom_site_label_1
_geom_bond_atom_site_label_2
_geom_bond_distance
Ru1 N3 2.067(4)
Ru1 N4 2.077(5)
Ru1 N1 2.088(5)
Ru1 N2 2.127(5)
Ru1 P1 2.3404(17)
Ru1 S2 2.3578(14)
S1 C1 1.710(7)
S1 C4 1.729(6)
S2 C8 1.745(6)
S2 C5 1.762(6)
S3 C9 1.702(6)
S3 C12 1.725(7)
P1 C10 1.825(6)
P1 C45 1.825(7)
P1 C51 1.832(7)
P2 F2B 1.484(17)
P2 F5B 1.526(14)
P2 F3B 1.529(16)
P2 F6 1.557(5)
P2 F4 1.557(4)
P2 F5 1.558(5)
P2 F3 1.561(5)
P2 F2 1.562(5)
P2 F1 1.563(4)
P2 F6B 1.566(13)
F2 F2B 0.93(2)
F2 F6B 1.380(19)
F3 F3B 1.30(3)
F3 F2B 1.39(3)
F5 F3B 1.18(2)
F5 F5B 1.19(3)
F6 F6B 1.265(18)
F6 F5B 1.42(3)
F7 B1 1.340(9)
F8 B1 1.457(10)
F9 B1 1.329(9)
F10 B1 1.363(10)
N1 C57 1.358(7)
N1 C61 1.374(8)
N2 C66 1.339(7)
N2 C62 1.346(7)
N3 C67 1.339(7)
N3 C71 1.370(7)
N4 C76 1.333(7)
N4 C72 1.385(7)
C1 C2 1.339(10)
C1 H1 0.9500
C2 C3 1.419(9)
C2 H2 0.9500
C3 C4 1.380(8)
C3 C21 1.514(9)
C4 C5 1.451(8)
C5 C6 1.358(8)
C6 C7 1.433(8)
C6 H6 0.9500
C7 C8 1.353(8)
C7 H7 0.9500
C8 C9 1.469(8)
C9 C10 1.391(8)
C10 C11 1.409(9)
C11 C12 1.362(9)
C11 H11 0.9500
C12 C13 1.428(9)
C13 C14A 1.335(17)
C13 C14B 1.40(2)
C13 S4B 1.738(8)
C13 S4A 1.786(8)
C21 C22 1.523(10)
C21 H21A 0.9900
C21 H21B 0.9900
C46 C47 1.391(10)
C46 C45 1.392(10)
C46 H46 0.9500
C45 C50 1.387(9)
C47 C48 1.391(11)
C47 H47 0.9500
C48 C49 1.346(12)
C48 H48 0.9500
C49 C50 1.392(11)
C49 H49 0.9500
C50 H50 0.9500
C51 C52 1.394(9)
C51 C56 1.414(9)
C52 C53 1.384(10)
C52 H52 0.9500
C53 C54 1.396(11)
C53 H53 0.9500
C54 C55 1.367(10)
C54 H54 0.9500
C55 C56 1.399(9)
C55 H55 0.9500
C56 H56 0.9500
C57 C58 1.376(9)
C57 H57 0.9500
C58 C59 1.374(10)
C58 H58 0.9500
C59 C60 1.374(10)
C59 H59 0.9500
C60 C61 1.391(9)
C60 H60 0.9500
C61 C62 1.469(8)
C62 C63 1.387(9)
C63 C64 1.388(9)
C63 H63 0.9500
C64 C65 1.382(9)
C64 H64 0.9500
C65 C66 1.375(8)
C65 H65 0.9500
C66 H66 0.9500
C67 C68 1.370(8)
C67 H67 0.9500
C68 C69 1.389(9)
C68 H68 0.9500
C69 C70 1.374(9)
C69 H69 0.9500
C70 C71 1.388(8)
C70 H70 0.9500
C71 C72 1.482(8)
C72 C73 1.363(8)
C73 C74 1.377(9)
C73 H73 0.9500
C74 C75 1.372(9)
C74 H74 0.9500
C75 C76 1.391(9)
C75 H75 0.9500
C76 H76 0.9500
S4B C16B 1.728(18)
S5B C20B 1.696(18)
S5B C17B 1.773(18)
C14B C15B 1.32(5)
C14B H14B 0.9500
C15B C16B 1.34(4)
C15B H15B 0.9500
C16B C17B 1.46(2)
C17B C18B 1.34(2)
C18B C19B 1.45(2)
C18B C33B 1.47(2)
C19B C20B 1.35(2)
C19B H19B 0.9500
C20B H20B 0.9500
C33B C34B 1.504(11)
C33B H33C 0.9900
C33B H33D 0.9900
C34B C35B 1.505(11)
C34B H34C 0.9900
C34B H34D 0.9900
C35B C36B 1.510(11)
C35B H35C 0.9900
C35B H35D 0.9900
C36B C37B 1.502(11)
C36B H36C 0.9900
C36B H36D 0.9900
C37B C38B 1.513(11)
C37B H37C 0.9900
C37B H37D 0.9900
C38B C39B 1.498(11)
C38B H38C 0.9900
C38B H38D 0.9900
C39B C40B 1.510(11)
C39B H39C 0.9900
C39B H39D 0.9900
C40B C41B 1.484(13)
C40B H40C 0.9900
C40B H40D 0.9900
C41B C42B 1.479(13)
C41B H41C 0.9900
C41B H41D 0.9900
C42B C43B 1.481(14)
C42B H42C 0.9900
C42B H42D 0.9900
C43B C44B 1.46(4)
C43B H43C 0.9900
C43B H43D 0.9900
C44B H44D 0.9800
C44B H44E 0.9800
C44B H44F 0.9800
S4A C16A 1.745(12)
S5A C20A 1.667(18)
S5A C17A 1.714(13)
C14A C15A 1.42(3)
C14A H14A 0.9500
C15A C16A 1.39(3)
C15A H15A 0.9500
C16A C17A 1.504(17)
C17A C18A 1.359(19)
C18A C33A 1.422(18)
C18A C19A 1.478(18)
C19A C20A 1.36(2)
C19A H19A 0.9500
C20A H20A 0.9500
C33A C34A 1.537(10)
C33A H33A 0.9900
C33A H33B 0.9900
C34A C35A 1.527(10)
C34A H34A 0.9900
C34A H34B 0.9900
C35A C36A 1.534(10)
C35A H35A 0.9900
C35A H35B 0.9900
C36A C37A 1.528(10)
C36A H36A 0.9900
C36A H36B 0.9900
C37A C38A 1.534(10)
C37A H37A 0.9900
C37A H37B 0.9900
C38A C39A 1.532(10)
C38A H38A 0.9900
C38A H38B 0.9900
C39A C40A 1.532(10)
C39A H39A 0.9900
C39A H39B 0.9900
C40A C41A 1.551(12)
C40A H40A 0.9900
C40A H40B 0.9900
C41A C42A 1.551(12)
C41A H41A 0.9900
C41A H41B 0.9900
C42A C43A 1.550(13)
C42A H42A 0.9900
C42A H42B 0.9900
C43A C44A 1.52(2)
C43A H43A 0.9900
C43A H43B 0.9900
C44A H44A 0.9800
C44A H44B 0.9800
C44A H44C 0.9800
C22 C23 1.573(14)
C22 H22A 0.9900
C22 H22B 0.9900
C23 C24 1.536(19)
C23 H23A 0.9900
C23 H23B 0.9900
C24 C25 1.53(2)
C24 H24A 0.9900
C24 H24B 0.9900
C25 C26 1.52(3)
C25 H25A 0.9900
C25 H25B 0.9900
C26 C27 1.50(3)
C26 H26A 0.9900
C26 H26B 0.9900
C27 C28 1.58(2)
C27 H27A 0.9900
C27 H27B 0.9900
C28 C29 1.52(2)
C28 H28A 0.9900
C28 H28B 0.9900
C29 C30 1.51(2)
C29 H29A 0.9900
C29 H29B 0.9900
C30 C31 1.494(17)
C30 C29B 1.58(9)
C30 H30A 0.9900
C30 H30B 0.9900
C31 C32 1.511(17)
C31 H31A 0.9900
C31 H31B 0.9900
C32 H32A 0.9800
C32 H32B 0.9800
C32 H32C 0.9800
C23B C24B 1.48(5)
C24B C25B 1.46(5)
C24B H24C 0.9900
C24B H24D 0.9900
C25B C26B 1.43(8)
C25B H25C 0.9900
C25B H25D 0.9900
C26B C27B 1.57(8)
C26B H26C 0.9900
C26B H26D 0.9900
C27B C28B 1.31(6)
C27B H27C 0.9900
C27B H27D 0.9900
C28B C29B 1.50(9)
C28B H28C 0.9900
C28B H28D 0.9900
C29B H29C 0.9900
C29B H29D 0.9900

loop_
_geom_torsion_atom_site_label_1
_geom_torsion_atom_site_label_2
_geom_torsion_atom_site_label_3
_geom_torsion_atom_site_label_4
_geom_torsion
N3 Ru1 S2 C8 143(3)
N4 Ru1 S2 C8 140.6(3)
N1 Ru1 S2 C8 -48.4(3)
N2 Ru1 S2 C8 -126.4(3)
P1 Ru1 S2 C8 52.0(2)
N3 Ru1 S2 C5 -117(3)
N4 Ru1 S2 C5 -119.1(3)
N1 Ru1 S2 C5 51.9(3)
N2 Ru1 S2 C5 -26.1(3)
P1 Ru1 S2 C5 152.3(2)
N3 Ru1 P1 C10 157.7(3)
N4 Ru1 P1 C10 -123.0(3)
N1 Ru1 P1 C10 62.2(3)
N2 Ru1 P1 C10 128(2)
S2 Ru1 P1 C10 -25.2(3)
N3 Ru1 P1 C45 -84.8(3)
N4 Ru1 P1 C45 -5.5(3)
N1 Ru1 P1 C45 179.7(2)
N2 Ru1 P1 C45 -115(2)
S2 Ru1 P1 C45 92.3(2)
N3 Ru1 P1 C51 38.2(3)
N4 Ru1 P1 C51 117.5(3)
N1 Ru1 P1 C51 -57.2(3)
N2 Ru1 P1 C51 8(2)
S2 Ru1 P1 C51 -144.7(2)
F5B P2 F2 F2B 176(3)
F3B P2 F2 F2B 5(3)
F6 P2 F2 F2B 154(2)
F4 P2 F2 F2B -106(2)
F5 P2 F2 F2B 20(5)
F3 P2 F2 F2B -25(2)
F1 P2 F2 F2B 75(2)
F6B P2 F2 F2B -176(3)
F2B P2 F2 F6B 176(3)
F5B P2 F2 F6B -7(2)
F3B P2 F2 F6B -178.5(16)
F6 P2 F2 F6B -29.9(10)
F4 P2 F2 F6B 70.6(9)
F5 P2 F2 F6B -164(4)
F3 P2 F2 F6B 151.6(10)
F1 P2 F2 F6B -108.9(9)
F2B P2 F3 F3B 130.7(18)
F5B P2 F3 F3B -47.8(16)
F6 P2 F3 F3B 121(13)
F4 P2 F3 F3B -117.0(11)
F5 P2 F3 F3B -25.5(12)
F2 P2 F3 F3B 148.4(12)
F1 P2 F3 F3B 63.2(11)
F6B P2 F3 F3B 178.1(13)
F5B P2 F3 F2B -178.5(16)
F3B P2 F3 F2B -130.7(18)
F6 P2 F3 F2B -10(13)
F4 P2 F3 F2B 112.2(14)
F5 P2 F3 F2B -156.2(16)
F2 P2 F3 F2B 17.6(15)
F1 P2 F3 F2B -67.5(14)
F6B P2 F3 F2B 47.4(17)
F2B P2 F5 F3B 0(3)
F5B P2 F5 F3B -177(3)
F6 P2 F5 F3B -150.6(17)
F4 P2 F5 F3B 108.9(17)
F3 P2 F5 F3B 27.7(18)
F2 P2 F5 F3B -17(5)
F1 P2 F5 F3B -71.5(17)
F6B P2 F5 F3B -178.3(17)
F2B P2 F5 F5B 177(2)
F3B P2 F5 F5B 177(3)
F6 P2 F5 F5B 27(2)
F4 P2 F5 F5B -74.0(19)
F3 P2 F5 F5B -155.2(19)
F2 P2 F5 F5B 160(4)
F1 P2 F5 F5B 105.6(19)
F6B P2 F5 F5B -1(2)
F2B P2 F6 F6B 50.1(17)
F5B P2 F6 F6B -131.3(16)
F3B P2 F6 F6B 178.0(13)
F4 P2 F6 F6B -62.0(10)
F5 P2 F6 F6B -154.2(12)
F3 P2 F6 F6B 59(13)
F2 P2 F6 F6B 32.2(11)
F1 P2 F6 F6B 117.7(10)
F2B P2 F6 F5B -178.6(16)
F3B P2 F6 F5B -50.6(15)
F4 P2 F6 F5B 69.3(11)
F5 P2 F6 F5B -22.8(13)
F3 P2 F6 F5B -169(13)
F2 P2 F6 F5B 163.5(12)
F1 P2 F6 F5B -110.9(11)
F6B P2 F6 F5B 131.3(16)
F6B F2 F2B F3 35(5)
P2 F2 F2B F3 39(3)
F6B F2 F2B P2 -4(3)
F3B F3 F2B F2 -88(4)
P2 F3 F2B F2 -43(3)
F3B F3 F2B P2 -45.3(14)
F5B P2 F2B F2 -58(28)
F3B P2 F2B F2 -176(2)
F6 P2 F2B F2 -32(3)
F4 P2 F2B F2 79(2)
F5 P2 F2B F2 -175.7(12)
F3 P2 F2B F2 149(3)
F1 P2 F2B F2 -100(2)
F6B P2 F2B F2 3(2)
F5B P2 F2B F3 153(26)
F3B P2 F2B F3 35.2(14)
F6 P2 F2B F3 179.4(9)
F4 P2 F2B F3 -69.5(10)
F5 P2 F2B F3 36(2)
F2 P2 F2B F3 -149(3)
F1 P2 F2B F3 111.0(10)
F6B P2 F2B F3 -146.0(12)
F5B F5 F3B F3 -45(4)
P2 F5 F3B F3 -41.4(15)
F5B F5 F3B P2 -4(3)
F2B F3 F3B F5 86(2)
P2 F3 F3B F5 42.3(17)
F2B F3 F3B P2 43.4(12)
F2B P2 F3B F5 179.7(19)
F5B P2 F3B F5 2(2)
F6 P2 F3B F5 41.3(18)
F4 P2 F3B F5 -77.2(17)
F3 P2 F3B F5 -142(2)
F2 P2 F3B F5 176.8(9)
F1 P2 F3B F5 102.6(17)
F6B P2 F3B F5 125(65)
F2B P2 F3B F3 -37.9(15)
F5B P2 F3B F3 144.5(16)
F6 P2 F3B F3 -176.3(9)
F4 P2 F3B F3 65.2(10)
F5 P2 F3B F3 142(2)
F2 P2 F3B F3 -40.8(15)
F1 P2 F3B F3 -114.9(10)
F6B P2 F3B F3 -93(66)
F3B F5 F5B F6 -32(5)
P2 F5 F5B F6 -35.5(17)
F3B F5 F5B P2 4(3)
F6B F6 F5B F5 84(3)
P2 F6 F5B F5 37(2)
F6B F6 F5B P2 47.1(11)
F2B P2 F5B F5 -120(27)
F3B P2 F5B F5 -2(2)
F6 P2 F5B F5 -147(2)
F4 P2 F5B F5 102.3(17)
F3 P2 F5B F5 32(2)
F2 P2 F5B F5 -175.1(10)
F1 P2 F5B F5 -78.2(17)
F6B P2 F5B F5 179.2(16)
F2B P2 F5B F6 27(27)
F3B P2 F5B F6 144.9(14)
F4 P2 F5B F6 -110.7(10)
F5 P2 F5B F6 147(2)
F3 P2 F5B F6 179.2(9)
F2 P2 F5B F6 -28(2)
F1 P2 F5B F6 68.8(9)
F6B P2 F5B F6 -33.8(11)
F5B F6 F6B F2 -86.3(19)
P2 F6 F6B F2 -41.7(11)
F5B F6 F6B P2 -44.6(12)
F2B F2 F6B F6 47(4)
P2 F2 F6B F6 42.5(12)
F2B F2 F6B P2 4(3)
F2B P2 F6B F6 -139.8(16)
F5B P2 F6B F6 37.9(14)
F3B P2 F6B F6 -85(67)
F4 P2 F6B F6 117.0(10)
F5 P2 F6B F6 38.7(15)
F3 P2 F6B F6 -176.4(8)
F2 P2 F6B F6 -137.8(13)
F1 P2 F6B F6 -62.8(10)
F2B P2 F6B F2 -2.0(15)
F5B P2 F6B F2 175.6(14)
F3B P2 F6B F2 53(67)
F6 P2 F6B F2 137.8(13)
F4 P2 F6B F2 -105.2(8)
F5 P2 F6B F2 176.5(9)
F3 P2 F6B F2 -38.6(13)
F1 P2 F6B F2 74.9(8)
N3 Ru1 N1 C57 -103.6(5)
N4 Ru1 N1 C57 -161.2(8)
N2 Ru1 N1 C57 172.2(5)
P1 Ru1 N1 C57 -11.0(5)
S2 Ru1 N1 C57 77.0(4)
N3 Ru1 N1 C61 81.1(4)
N4 Ru1 N1 C61 23.6(11)
N2 Ru1 N1 C61 -3.0(4)
P1 Ru1 N1 C61 173.7(4)
S2 Ru1 N1 C61 -98.3(4)
N3 Ru1 N2 C66 83.8(4)
N4 Ru1 N2 C66 4.7(4)
N1 Ru1 N2 C66 180.0(5)
P1 Ru1 N2 C66 114(2)
S2 Ru1 N2 C66 -93.3(4)
N3 Ru1 N2 C62 -88.2(4)
N4 Ru1 N2 C62 -167.3(4)
N1 Ru1 N2 C62 7.9(4)
P1 Ru1 N2 C62 -58(2)
S2 Ru1 N2 C62 94.7(4)
N4 Ru1 N3 C67 178.4(5)
N1 Ru1 N3 C67 7.4(5)
N2 Ru1 N3 C67 85.1(5)
P1 Ru1 N3 C67 -93.1(5)
S2 Ru1 N3 C67 176(37)
N4 Ru1 N3 C71 -4.5(4)
N1 Ru1 N3 C71 -175.4(4)
N2 Ru1 N3 C71 -97.7(4)
P1 Ru1 N3 C71 84.0(4)
S2 Ru1 N3 C71 -7(3)
N3 Ru1 N4 C76 -176.3(5)
N1 Ru1 N4 C76 -117.5(9)
N2 Ru1 N4 C76 -91.5(5)
P1 Ru1 N4 C76 91.9(5)
S2 Ru1 N4 C76 3.6(5)
N3 Ru1 N4 C72 0.6(4)
N1 Ru1 N4 C72 59.4(11)
N2 Ru1 N4 C72 85.4(4)
P1 Ru1 N4 C72 -91.3(4)
S2 Ru1 N4 C72 -179.5(4)
C4 S1 C1 C2 -0.4(5)
S1 C1 C2 C3 1.4(8)
C1 C2 C3 C4 -1.8(8)
C1 C2 C3 C21 177.8(6)
C2 C3 C4 C5 -178.9(6)
C21 C3 C4 C5 1.5(10)
C2 C3 C4 S1 1.4(6)
C21 C3 C4 S1 -178.2(5)
C1 S1 C4 C3 -0.6(5)
C1 S1 C4 C5 179.6(5)
C3 C4 C5 C6 37.4(10)
S1 C4 C5 C6 -142.9(6)
C3 C4 C5 S2 -147.7(5)
S1 C4 C5 S2 32.0(6)
C8 S2 C5 C6 -2.5(4)
Ru1 S2 C5 C6 -113.0(4)
C8 S2 C5 C4 -178.3(4)
Ru1 S2 C5 C4 71.1(4)
C4 C5 C6 C7 177.1(5)
S2 C5 C6 C7 1.8(6)
C5 C6 C7 C8 0.0(8)
C6 C7 C8 C9 -177.6(5)
C6 C7 C8 S2 -1.9(7)
C5 S2 C8 C7 2.5(5)
Ru1 S2 C8 C7 118.2(4)
C5 S2 C8 C9 178.6(5)
Ru1 S2 C8 C9 -65.7(5)
C7 C8 C9 C10 -154.1(7)
S2 C8 C9 C10 30.6(9)
C7 C8 C9 S3 27.4(9)
S2 C8 C9 S3 -147.9(4)
C12 S3 C9 C10 -0.7(5)
C12 S3 C9 C8 178.1(5)
C8 C9 C10 C11 -175.7(6)
S3 C9 C10 C11 2.9(8)
C8 C9 C10 P1 8.9(10)
S3 C9 C10 P1 -172.5(4)
C45 P1 C10 C9 -126.5(6)
C51 P1 C10 C9 124.1(6)
Ru1 P1 C10 C9 -3.1(7)
C45 P1 C10 C11 58.6(7)
C51 P1 C10 C11 -50.9(7)
Ru1 P1 C10 C11 -178.1(6)
C9 C10 C11 C12 -4.4(10)
P1 C10 C11 C12 171.2(6)
C10 C11 C12 C13 -174.2(7)
C10 C11 C12 S3 3.8(9)
C9 S3 C12 C11 -1.8(6)
C9 S3 C12 C13 176.4(6)
C11 C12 C13 C14A 133.3(12)
S3 C12 C13 C14A -44.5(13)
C11 C12 C13 C14B 161.3(12)
S3 C12 C13 C14B -16.5(15)
C11 C12 C13 S4B -5.1(12)
S3 C12 C13 S4B 177.1(4)
C11 C12 C13 S4A -54.3(11)
S3 C12 C13 S4A 127.9(5)
C4 C3 C21 C22 -107.1(8)
C2 C3 C21 C22 73.3(9)
C47 C46 C45 C50 -1.2(11)
C47 C46 C45 P1 172.7(6)
C10 P1 C45 C50 -144.5(7)
C51 P1 C45 C50 -39.1(7)
Ru1 P1 C45 C50 89.3(7)
C10 P1 C45 C46 42.1(6)
C51 P1 C45 C46 147.5(5)
Ru1 P1 C45 C46 -84.1(5)
C45 C46 C47 C48 0.5(12)
C46 C47 C48 C49 -0.6(13)
C47 C48 C49 C50 1.5(15)
C46 C45 C50 C49 2.1(12)
P1 C45 C50 C49 -171.3(7)
C48 C49 C50 C45 -2.4(15)
C10 P1 C51 C52 -17.4(7)
C45 P1 C51 C52 -123.2(6)
Ru1 P1 C51 C52 110.5(6)
C10 P1 C51 C56 168.4(5)
C45 P1 C51 C56 62.6(6)
Ru1 P1 C51 C56 -63.8(6)
C56 C51 C52 C53 -5.7(11)
P1 C51 C52 C53 180.0(6)
C51 C52 C53 C54 4.4(12)
C52 C53 C54 C55 -0.8(12)
C53 C54 C55 C56 -1.2(12)
C54 C55 C56 C51 -0.3(12)
C52 C51 C56 C55 3.6(10)
P1 C51 C56 C55 178.2(6)
C61 N1 C57 C58 1.3(8)
Ru1 N1 C57 C58 -173.8(4)
N1 C57 C58 C59 -1.9(10)
C57 C58 C59 C60 1.0(10)
C58 C59 C60 C61 0.3(11)
C57 N1 C61 C60 0.0(8)
Ru1 N1 C61 C60 175.8(5)
C57 N1 C61 C62 -177.6(5)
Ru1 N1 C61 C62 -1.9(6)
C59 C60 C61 N1 -0.8(10)
C59 C60 C61 C62 176.6(6)
C66 N2 C62 C63 -2.2(8)
Ru1 N2 C62 C63 170.3(5)
C66 N2 C62 C61 176.1(5)
Ru1 N2 C62 C61 -11.4(6)
N1 C61 C62 N2 8.9(7)
C60 C61 C62 N2 -168.6(6)
N1 C61 C62 C63 -172.8(5)
C60 C61 C62 C63 9.6(9)
N2 C62 C63 C64 2.6(9)
C61 C62 C63 C64 -175.6(6)
C62 C63 C64 C65 -0.8(10)
C63 C64 C65 C66 -1.1(9)
C62 N2 C66 C65 0.2(8)
Ru1 N2 C66 C65 -171.5(4)
C64 C65 C66 N2 1.5(9)
C71 N3 C67 C68 -5.3(9)
Ru1 N3 C67 C68 171.7(5)
N3 C67 C68 C69 0.6(10)
C67 C68 C69 C70 2.4(10)
C68 C69 C70 C71 -0.6(10)
C67 N3 C71 C70 7.2(9)
Ru1 N3 C71 C70 -170.1(5)
C67 N3 C71 C72 -175.1(5)
Ru1 N3 C71 C72 7.6(7)
C69 C70 C71 N3 -4.3(10)
C69 C70 C71 C72 178.2(6)
C76 N4 C72 C73 1.5(9)
Ru1 N4 C72 C73 -175.7(5)
C76 N4 C72 C71 -179.7(5)
Ru1 N4 C72 C71 3.1(7)
N3 C71 C72 C73 171.7(6)
C70 C71 C72 C73 -10.6(10)
N3 C71 C72 N4 -7.0(8)
C70 C71 C72 N4 170.6(6)
N4 C72 C73 C74 -1.2(10)
C71 C72 C73 C74 -179.9(6)
C72 C73 C74 C75 0.2(11)
C73 C74 C75 C76 0.5(11)
C72 N4 C76 C75 -0.8(9)
Ru1 N4 C76 C75 176.0(5)
C74 C75 C76 N4 -0.2(10)
C14A C13 S4B C16B 28.4(10)
C14B C13 S4B C16B 6.8(11)
C12 C13 S4B C16B 176.3(8)
S4A C13 S4B C16B -81.2(6)
C14A C13 C14B C15B -88(4)
C12 C13 C14B C15B -178.5(18)
S4B C13 C14B C15B -10(2)
S4A C13 C14B C15B 32(2)
C13 C14B C15B C16B 10(4)
C14B C15B C16B C17B -178(2)
C14B C15B C16B S4B -4(3)
C13 S4B C16B C15B -1.9(18)
C13 S4B C16B C17B 172.6(14)
C15B C16B C17B C18B 40(4)
S4B C16B C17B C18B -132.6(18)
C15B C16B C17B S5B -137(3)
S4B C16B C17B S5B 50.2(19)
C20B S5B C17B C18B -0.2(15)
C20B S5B C17B C16B 177.6(15)
C16B C17B C18B C19B -174.2(18)
S5B C17B C18B C19B 3.2(19)
C16B C17B C18B C33B -2(3)
S5B C17B C18B C33B 175.1(13)
C17B C18B C19B C20B -5(2)
C33B C18B C19B C20B -177.8(16)
C18B C19B C20B S5B 5(2)
C17B S5B C20B C19B -3.0(15)
C17B C18B C33B C34B 123.8(19)
C19B C18B C33B C34B -65.0(19)
C18B C33B C34B C35B -76(2)
C33B C34B C35B C36B 176.6(17)
C34B C35B C36B C37B 173.0(18)
C35B C36B C37B C38B -176.4(19)
C36B C37B C38B C39B 176(2)
C37B C38B C39B C40B -179(2)
C38B C39B C40B C41B -179(2)
C39B C40B C41B C42B 178(2)
C40B C41B C42B C43B -179(2)
C41B C42B C43B C44B 180(3)
C14A C13 S4A C16A -4.3(10)
C14B C13 S4A C16A -24.3(10)
C12 C13 S4A C16A -177.9(8)
S4B C13 S4A C16A 77.7(6)
C14B C13 C14A C15A 73(4)
C12 C13 C14A C15A -179.4(15)
S4B C13 C14A C15A -34.4(18)
S4A C13 C14A C15A 7.5(19)
C13 C14A C15A C16A -8(3)
C14A C15A C16A C17A -177.4(16)
C14A C15A C16A S4A 4(3)
C13 S4A C16A C15A 0.1(18)
C13 S4A C16A C17A -178.7(13)
C15A C16A C17A C18A 149(2)
S4A C16A C17A C18A -33(2)
C15A C16A C17A S5A -24(3)
S4A C16A C17A S5A 154.8(9)
C20A S5A C17A C18A 1.4(14)
C20A S5A C17A C16A 175.0(13)
C16A C17A C18A C33A 13(3)
S5A C17A C18A C33A -174.3(13)
C16A C17A C18A C19A -175.4(15)
S5A C17A C18A C19A -2.9(16)
C17A C18A C19A C20A 3(2)
C33A C18A C19A C20A 175.4(16)
C18A C19A C20A S5A -3(2)
C17A S5A C20A C19A 0.8(17)
C17A C18A C33A C34A -177.0(15)
C19A C18A C33A C34A 13(2)
C18A C33A C34A C35A 173.2(15)
C33A C34A C35A C36A -179.0(15)
C34A C35A C36A C37A 179.9(17)
C35A C36A C37A C38A 178.6(17)
C36A C37A C38A C39A -172.5(17)
C37A C38A C39A C40A 178.8(17)
C38A C39A C40A C41A -176.3(16)
C39A C40A C41A C42A 177.2(15)
C40A C41A C42A C43A -177.5(15)
C41A C42A C43A C44A -83.3(18)
C3 C21 C22 C23 -178.2(8)
C21 C22 C23 C24 175.7(10)
C22 C23 C24 C25 -168.6(12)
C23 C24 C25 C26 -70(2)
C24 C25 C26 C27 172.0(18)
C25 C26 C27 C28 174.0(17)
C26 C27 C28 C29 171.2(18)
C27 C28 C29 C30 -178.2(16)
C28 C29 C30 C31 -179.7(15)
C28 C29 C30 C29B 115(9)
C29 C30 C31 C32 172.3(15)
C29B C30 C31 C32 -164(4)
C23B C24B C25B C26B 179(4)
C24B C25B C26B C27B 159(4)
C25B C26B C27B C28B -171(5)
C26B C27B C28B C29B 172(5)
C27B C28B C29B C30 167(4)
C31 C30 C29B C28B -170(4)
C29 C30 C29B C28B -48(6)
